data_4030413
loop_
_publ_author_name
'Olbrich, Martin'
'Mayer, Peter'
'Trauner, Dirk'

_publ_section_title
;
 Synthetic Studies toward Polytwistane Hydrocarbon Nanorods.
;
_journal_issue 4
_journal_name_full 'The Journal of organic chemistry'
_journal_page_first 2042
_journal_page_last 2055
_journal_paper_doi 10.1021/jo502618g
_journal_volume 80
_journal_year 2015
_chemical_formula_moiety 'C10 H13 I O2'
_chemical_formula_sum 'C10 H13 I O2'
_chemical_formula_weight 292.113
_space_group_IT_number 14
_symmetry_cell_setting monoclinic
_symmetry_Int_Tables_number 14
_symmetry_space_group_name_Hall '-P 2ybc'
_symmetry_space_group_name_H-M 'P 1 21/c 1'
_atom_sites_solution_hydrogens geom
_atom_sites_solution_primary direct
_atom_sites_solution_secondary difmap
_audit_block_code C10H13IO2_po123_trauner
_audit_creation_date
;
'Wed Sep 14 07:01:51 2011'
;
_audit_creation_method 'form98_non/compatible with shelxl97-2'
_audit_update_record 15-Sep-11
_cell_angle_alpha 90.00
_cell_angle_beta 91.834(8)
_cell_angle_gamma 90.00
_cell_formula_units_Z 4
_cell_length_a 6.6232(5)
_cell_length_b 9.2703(7)
_cell_length_c 16.0938(16)
_cell_measurement_reflns_used 2416
_cell_measurement_temperature 173(2)
_cell_measurement_theta_max 26.3080
_cell_measurement_theta_min 4.3823
_cell_volume 987.64(14)
_computing_cell_refinement
;
CrysAlisPro, Agilent Technologies,
Version 1.171.35.11 (release 16-05-2011 CrysAlis171 .NET)
(compiled May 16 2011,17:55:39)
;
_computing_data_collection
;
CrysAlisPro, Agilent Technologies,
Version 1.171.35.11 (release 16-05-2011 CrysAlis171 .NET)
(compiled May 16 2011,17:55:39)
;
_computing_data_reduction
;
CrysAlisPro, Agilent Technologies,
Version 1.171.35.11 (release 16-05-2011 CrysAlis171 .NET)
(compiled May 16 2011,17:55:39)
;
_computing_structure_refinement
;
Sheldrick, G. M. (2008).
<i>Acta Cryst.</i> A<b>64</b>, 112--122.
;
_computing_structure_solution
;
A. Altomare, M. C. Burla, M. Camalli, G. L. Cascarano, C. Giacovazzo, A.
Guagliardi, A. G. G. Moliterni, G. Polidori, R. Spagna: SIR97: a new tool for
crystal structure determination and refinement; J. Appl. Crystallogr. 1999,
32, 115-119.
;
_diffrn_ambient_temperature 173(2)
_diffrn_detector_area_resol_mean 15.9809
_diffrn_measured_fraction_theta_full 0.995
_diffrn_measured_fraction_theta_max 0.995
_diffrn_measurement_details
;
  1 omega  -99.00  -58.00   1.0000   60.0000
omega____ theta____ kappa____ phi______ frames
    -      -20.2931  156.0000  -19.0000 41

  2 omega  -49.00   52.00   1.0000   60.0000
omega____ theta____ kappa____ phi______ frames
    -       21.2306  -77.0000 -180.0000 101

  3 omega  -35.00   54.00   1.0000   60.0000
omega____ theta____ kappa____ phi______ frames
    -       21.2306  -77.0000  -60.0000 89

  4 omega  -50.00   50.00   1.0000   60.0000
omega____ theta____ kappa____ phi______ frames
    -       21.2306  -38.0000   30.0000 100

;
_diffrn_measurement_device 'CCD camera on \k-goniostat'
_diffrn_measurement_device_type 'Oxford XCalibur'
_diffrn_measurement_method '\w scans'
_diffrn_orient_matrix_UB_11 0.0252500000
_diffrn_orient_matrix_UB_12 -0.0458201000
_diffrn_orient_matrix_UB_13 0.0340287000
_diffrn_orient_matrix_UB_21 0.0055459000
_diffrn_orient_matrix_UB_22 -0.0595253000
_diffrn_orient_matrix_UB_23 -0.0275418000
_diffrn_orient_matrix_UB_31 0.1040120000
_diffrn_orient_matrix_UB_32 0.0143374000
_diffrn_orient_matrix_UB_33 -0.0053666000
_diffrn_radiation_collimation '0.5 mm collimator'
_diffrn_radiation_monochromator graphite
_diffrn_radiation_source 'fine-focus sealed tube'
_diffrn_radiation_type MoK\a
_diffrn_radiation_wavelength 0.71073
_diffrn_reflns_av_R_equivalents 0.0446
_diffrn_reflns_av_sigmaI/netI 0.0476
_diffrn_reflns_limit_h_max 8
_diffrn_reflns_limit_h_min -5
_diffrn_reflns_limit_k_max 11
_diffrn_reflns_limit_k_min -11
_diffrn_reflns_limit_l_max 19
_diffrn_reflns_limit_l_min -20
_diffrn_reflns_number 5545
_diffrn_reflns_theta_full 26.36
_diffrn_reflns_theta_max 26.36
_diffrn_reflns_theta_min 4.39
_diffrn_source_current 40_mA
_diffrn_source_power 2.00_kW
_diffrn_source_type 'Spellman generator'
_diffrn_source_voltage 50_kV
_exptl_absorpt_coefficient_mu 3.207
_exptl_absorpt_correction_T_max 1.00000
_exptl_absorpt_correction_T_min 0.39731
_exptl_absorpt_correction_type multi-scan
_exptl_absorpt_process_details
;
CrysAlisPro, Agilent Technologies,
Version 1.171.35.11 (release 16-05-2011 CrysAlis171 .NET)
(compiled May 16 2011,17:55:39)
Empirical absorption correction using spherical harmonics,
 implemented in SCALE3 ABSPACK scaling algorithm.
;
_exptl_crystal_colour colourless
_exptl_crystal_density_diffrn 1.9646(3)
_exptl_crystal_density_method 'not measured'
_exptl_crystal_description rod
_exptl_crystal_F_000 568
_exptl_crystal_size_max 0.18
_exptl_crystal_size_mid 0.06
_exptl_crystal_size_min 0.03
_refine_diff_density_max 2.203
_refine_diff_density_min -1.205
_refine_diff_density_rms 0.160
_refine_ls_extinction_method none
_refine_ls_goodness_of_fit_ref 1.177
_refine_ls_hydrogen_treatment constr
_refine_ls_matrix_type full
_refine_ls_number_parameters 118
_refine_ls_number_reflns 2011
_refine_ls_number_restraints 0
_refine_ls_restrained_S_all 1.177
_refine_ls_R_factor_all 0.0535
_refine_ls_R_factor_gt 0.0467
_refine_ls_shift/su_max 0.000
_refine_ls_shift/su_mean 0.000
_refine_ls_structure_factor_coef Fsqd
_refine_ls_weighting_details 'calc w=1/[\s^2^(Fo^2^)+(0.0382P)^2^+4.9934P] where P=(Fo^2^+2Fc^2^)/3'
_refine_ls_weighting_scheme calc
_refine_ls_wR_factor_gt 0.1105
_refine_ls_wR_factor_ref 0.1138
_reflns_number_gt 1752
_reflns_number_total 2011
_reflns_threshold_expression >2sigma(I)
_cod_data_source_file jo502618g_si_002.cif
_cod_data_source_block compound29
_cod_depositor_comments 'Adding full bibliography for 4030407--4030418.cif.'
_cod_original_sg_symbol_H-M 'P 21/c'
_cod_database_code 4030413

loop_
_symmetry_equiv_pos_as_xyz
'x, y, z'
'-x, y+1/2, -z+1/2'
'-x, -y, -z'
'x, -y-1/2, z-1/2'

loop_
_atom_site_label
_atom_site_type_symbol
_atom_site_fract_x
_atom_site_fract_y
_atom_site_fract_z
_atom_site_U_iso_or_equiv
_atom_site_adp_type
_atom_site_occupancy
_atom_site_symmetry_multiplicity
_atom_site_calc_flag
_atom_site_refinement_flags
I1 I 0.93844(6) 0.55745(4) 0.36004(3) 0.02712(17) Uani 1 1 d .
O1 O 1.0202(6) 0.1238(5) 0.4046(3) 0.0302(11) Uani 1 1 d .
O2 O 1.0879(8) -0.0966(6) 0.3661(3) 0.0361(12) Uani 1 1 d .
C1 C 0.8502(8) 0.3324(7) 0.3412(4) 0.0220(13) Uani 1 1 d .
H1 H 0.9397 0.2906 0.2985 0.026 Uiso 1 1 calc R
C2 C 0.8788(10) 0.2429(7) 0.4204(4) 0.0290(15) Uani 1 1 d .
H2 H 0.9389 0.3058 0.4652 0.035 Uiso 1 1 calc R
C3 C 0.6743(10) 0.1880(8) 0.4480(4) 0.0311(15) Uani 1 1 d .
H3 H 0.6898 0.1380 0.5029 0.037 Uiso 1 1 calc R
C4 C 0.5379(12) 0.3200(9) 0.4555(5) 0.0395(18) Uani 1 1 d .
H4A H 0.4120 0.2923 0.4830 0.047 Uiso 1 1 calc R
H4B H 0.6073 0.3943 0.4902 0.047 Uiso 1 1 calc R
C5 C 0.4866(9) 0.3819(8) 0.3694(4) 0.0275(14) Uani 1 1 d .
H5A H 0.3464 0.3557 0.3524 0.033 Uiso 1 1 calc R
H5B H 0.4965 0.4884 0.3710 0.033 Uiso 1 1 calc R
C6 C 0.6324(10) 0.3220(8) 0.3072(4) 0.0282(14) Uani 1 1 d .
H6 H 0.6167 0.3733 0.2527 0.034 Uiso 1 1 calc R
C7 C 0.5906(10) 0.1592(8) 0.2966(4) 0.0298(15) Uani 1 1 d .
H7A H 0.4563 0.1451 0.2690 0.036 Uiso 1 1 calc R
H7B H 0.6934 0.1162 0.2607 0.036 Uiso 1 1 calc R
C8 C 0.5966(10) 0.0826(7) 0.3816(5) 0.0300(15) Uani 1 1 d .
H8 H 0.4571 0.0508 0.3950 0.036 Uiso 1 1 calc R
C9 C 0.7389(11) -0.0474(7) 0.3854(6) 0.0389(19) Uani 1 1 d .
H9A H 0.7175 -0.1006 0.4378 0.047 Uiso 1 1 calc R
H9B H 0.7033 -0.1131 0.3387 0.047 Uiso 1 1 calc R
C10 C 0.9598(10) -0.0083(8) 0.3814(4) 0.0276(15) Uani 1 1 d .

loop_
_atom_site_aniso_label
_atom_site_aniso_U_11
_atom_site_aniso_U_22
_atom_site_aniso_U_33
_atom_site_aniso_U_23
_atom_site_aniso_U_13
_atom_site_aniso_U_12
I1 0.0310(3) 0.0181(2) 0.0320(3) -0.00152(18) -0.00168(17) -0.00101(18)
O1 0.023(2) 0.018(2) 0.049(3) -0.001(2) -0.009(2) 0.0012(18)
O2 0.044(3) 0.028(3) 0.036(3) 0.000(2) -0.003(2) 0.012(2)
C1 0.015(3) 0.022(3) 0.029(3) -0.002(3) 0.002(2) -0.002(2)
C2 0.034(3) 0.022(3) 0.030(4) -0.007(3) -0.009(3) 0.013(3)
C3 0.038(4) 0.029(4) 0.026(4) 0.008(3) 0.009(3) 0.008(3)
C4 0.055(5) 0.036(4) 0.028(4) 0.003(3) 0.010(3) 0.009(4)
C5 0.025(3) 0.025(3) 0.033(4) 0.000(3) 0.003(3) 0.007(3)
C6 0.033(3) 0.027(3) 0.024(3) 0.006(3) 0.001(3) 0.006(3)
C7 0.027(3) 0.032(4) 0.030(4) -0.002(3) -0.005(3) 0.002(3)
C8 0.027(3) 0.018(3) 0.045(4) 0.006(3) 0.001(3) 0.000(3)
C9 0.034(4) 0.014(3) 0.067(6) 0.001(3) -0.009(4) 0.000(3)
C10 0.030(3) 0.026(3) 0.026(4) 0.006(3) -0.011(3) 0.008(3)

loop_
_atom_type_symbol
_atom_type_description
_atom_type_scat_dispersion_real
_atom_type_scat_dispersion_imag
_atom_type_scat_source
C C 0.0033 0.0016 'International Tables Vol C Tables 4.2.6.8 and 6.1.1.4'
H H 0.0000 0.0000 'International Tables Vol C Tables 4.2.6.8 and 6.1.1.4'
O O 0.0106 0.0060 'International Tables Vol C Tables 4.2.6.8 and 6.1.1.4'
I I -0.4742 1.8119 'International Tables Vol C Tables 4.2.6.8 and 6.1.1.4'

loop_
_geom_angle_atom_site_label_1
_geom_angle_atom_site_label_2
_geom_angle_atom_site_label_3
_geom_angle
C10 O1 C2 123.2(5)
C2 C1 C6 110.8(5)
C2 C1 I1 112.2(4)
C6 C1 I1 110.8(4)
C2 C1 H1 107.6
C6 C1 H1 107.6
I1 C1 H1 107.6
O1 C2 C3 112.0(6)
O1 C2 C1 109.0(5)
C3 C2 C1 109.7(5)
O1 C2 H2 108.7
C3 C2 H2 108.7
C1 C2 H2 108.7
C8 C3 C2 107.0(5)
C8 C3 C4 112.4(6)
C2 C3 C4 106.8(6)
C8 C3 H3 110.2
C2 C3 H3 110.2
C4 C3 H3 110.2
C5 C4 C3 110.1(6)
C5 C4 H4A 109.6
C3 C4 H4A 109.6
C5 C4 H4B 109.6
C3 C4 H4B 109.6
H4A C4 H4B 108.2
C6 C5 C4 109.5(5)
C6 C5 H5A 109.8
C4 C5 H5A 109.8
C6 C5 H5B 109.8
C4 C5 H5B 109.8
H5A C5 H5B 108.2
C5 C6 C1 110.7(5)
C5 C6 C7 108.4(6)
C1 C6 C7 105.4(5)
C5 C6 H6 110.7
C1 C6 H6 110.7
C7 C6 H6 110.7
C8 C7 C6 110.7(6)
C8 C7 H7A 109.5
C6 C7 H7A 109.5
C8 C7 H7B 109.5
C6 C7 H7B 109.5
H7A C7 H7B 108.1
C3 C8 C9 106.4(6)
C3 C8 C7 109.0(5)
C9 C8 C7 113.4(6)
C3 C8 H8 109.3
C9 C8 H8 109.3
C7 C8 H8 109.3
C10 C9 C8 113.9(6)
C10 C9 H9A 108.8
C8 C9 H9A 108.8
C10 C9 H9B 108.8
C8 C9 H9B 108.8
H9A C9 H9B 107.7
O2 C10 O1 118.1(6)
O2 C10 C9 122.2(7)
O1 C10 C9 119.3(6)

loop_
_geom_bond_atom_site_label_1
_geom_bond_atom_site_label_2
_geom_bond_distance
I1 C1 2.185(6)
O1 C10 1.338(9)
O1 C2 1.475(7)
O2 C10 1.211(8)
C1 C2 1.527(9)
C1 C6 1.529(9)
C1 H1 1.0000
C2 C3 1.526(10)
C2 H2 1.0000
C3 C8 1.526(10)
C3 C4 1.528(10)
C3 H3 1.0000
C4 C5 1.528(10)
C4 H4A 0.9900
C4 H4B 0.9900
C5 C6 1.518(9)
C5 H5A 0.9900
C5 H5B 0.9900
C6 C7 1.544(10)
C6 H6 1.0000
C7 C8 1.540(10)
C7 H7A 0.9900
C7 H7B 0.9900
C8 C9 1.530(9)
C8 H8 1.0000
C9 C10 1.511(10)
C9 H9A 0.9900
C9 H9B 0.9900

loop_
_geom_torsion_atom_site_label_1
_geom_torsion_atom_site_label_2
_geom_torsion_atom_site_label_3
_geom_torsion_atom_site_label_4
_geom_torsion
C10 O1 C2 C3 27.4(9)
C10 O1 C2 C1 -94.2(7)
C6 C1 C2 O1 114.9(6)
I1 C1 C2 O1 -120.7(4)
C6 C1 C2 C3 -8.0(7)
I1 C1 C2 C3 116.3(5)
O1 C2 C3 C8 -55.1(7)
C1 C2 C3 C8 66.1(7)
O1 C2 C3 C4 -175.6(6)
C1 C2 C3 C4 -54.5(7)
C8 C3 C4 C5 -47.5(8)
C2 C3 C4 C5 69.5(8)
C3 C4 C5 C6 -16.4(8)
C4 C5 C6 C1 -47.3(8)
C4 C5 C6 C7 67.8(7)
C2 C1 C6 C5 61.8(7)
I1 C1 C6 C5 -63.3(6)
C2 C1 C6 C7 -55.1(7)
I1 C1 C6 C7 179.8(4)
C5 C6 C7 C8 -53.4(7)
C1 C6 C7 C8 65.2(7)
C2 C3 C8 C9 67.0(7)
C4 C3 C8 C9 -176.2(6)
C2 C3 C8 C7 -55.7(7)
C4 C3 C8 C7 61.2(7)
C6 C7 C8 C3 -8.7(7)
C6 C7 C8 C9 -127.1(6)
C3 C8 C9 C10 -51.7(9)
C7 C8 C9 C10 68.1(9)
C2 O1 C10 O2 176.5(6)
C2 O1 C10 C9 -11.1(10)
C8 C9 C10 O2 -164.0(7)
C8 C9 C10 O1 23.8(10)
